data_4345734
loop_
_publ_author_name
'Cheung, Wai-Man'
'Chiu, Wai-Hang'
'de Vere-Tucker, Matthew'
'Sung, Herman H.-Y.'
'Williams, Ian D.'
'Leung, Wa-Hung'

_publ_section_title
;
 Heterobimetallic Nitrido Complexes of Group 8 Metalloporphyrins
;
_journal_name_full 'Inorganic Chemistry'
_journal_paper_doi 10.1021/acs.inorgchem.7b00281
_journal_year 2017
_chemical_formula_moiety 'C65 H73 Cl2 Co N5 O10 P3 Ru2, C4 H10 O, 0.5(O2)'
_chemical_formula_sum 'C69 H85 Cl2 Co N5 O12 P3 Ru2'
_chemical_formula_weight 1601.30
_chemical_name_systematic
;
 ? 
;
_space_group_crystal_system orthorhombic
_space_group_IT_number 19
_space_group_name_Hall 'P 2ac 2ab'
_space_group_name_H-M_alt 'P 21 21 21'
_symmetry_space_group_name_Hall 'P 2ac 2ab'
_symmetry_space_group_name_H-M 'P 21 21 21'
_atom_sites_solution_hydrogens mixed
_audit_creation_date 2017-03-23
_audit_creation_method
;
Olex2 1.2
(compiled 2017.03.02 svn.r3394 for OlexSys, GUI svn.r5324)
;
_cell_angle_alpha 90
_cell_angle_beta 90
_cell_angle_gamma 90
_cell_formula_units_Z 4
_cell_length_a 14.8979(3)
_cell_length_b 19.1466(3)
_cell_length_c 25.3158(3)
_cell_measurement_reflns_used 23331
_cell_measurement_temperature 173.00(14)
_cell_measurement_theta_max 71.6100
_cell_measurement_theta_min 4.1330
_cell_volume 7221.2(2)
_computing_cell_refinement
;
CrysAlisPro, Agilent Technologies,
Version 1.171.36.24 (release 03-12-2012 CrysAlis171 .NET)
(compiled Dec  3 2012,18:21:49)
;
_computing_data_collection
;
CrysAlisPro, Agilent Technologies,
Version 1.171.36.24 (release 03-12-2012 CrysAlis171 .NET)
(compiled Dec  3 2012,18:21:49)
;
_computing_data_reduction
;
CrysAlisPro, Agilent Technologies,
Version 1.171.36.24 (release 03-12-2012 CrysAlis171 .NET)
(compiled Dec  3 2012,18:21:49)
;
_computing_molecular_graphics 'Olex2 (Dolomanov et al., 2009)'
_computing_publication_material 'Olex2 (Dolomanov et al., 2009)'
_computing_structure_refinement 'ShelXL (Sheldrick, 2015)'
_computing_structure_solution
;
XS, G.M. Sheldrick, Acta Cryst.
(2008). A64, 112-122
;
_diffrn_ambient_temperature 173.15
_diffrn_detector_area_resol_mean 15.9578
_diffrn_measured_fraction_theta_full 0.995
_diffrn_measured_fraction_theta_max 0.995
_diffrn_measurement_details
;
#__ type_ start__ end____ width___ exp.time_
  1 omega   39.00   69.00   1.0000   18.0000
omega____ theta____ kappa____ phi______ frames
    -      110.0000  -38.0000  -30.0000 30

#__ type_ start__ end____ width___ exp.time_
  2 omega  -68.00   19.00   1.0000    3.0000
omega____ theta____ kappa____ phi______ frames
    -        0.0000  -57.0000    0.0000 87

#__ type_ start__ end____ width___ exp.time_
  3 omega   35.00  124.00   1.0000    8.0000
omega____ theta____ kappa____ phi______ frames
    -       55.0000   57.0000  150.0000 89

#__ type_ start__ end____ width___ exp.time_
  4 omega   52.00  124.00   1.0000    8.0000
omega____ theta____ kappa____ phi______ frames
    -       55.0000   57.0000   90.0000 72

#__ type_ start__ end____ width___ exp.time_
  5 omega   74.00  126.00   1.0000    8.0000
omega____ theta____ kappa____ phi______ frames
    -       55.0000  125.0000    0.0000 52

#__ type_ start__ end____ width___ exp.time_
  6 omega  -14.00   76.00   1.0000    8.0000
omega____ theta____ kappa____ phi______ frames
    -       55.0000  -57.0000    0.0000 90

#__ type_ start__ end____ width___ exp.time_
  7 omega -112.00   -7.00   1.0000   18.0000
omega____ theta____ kappa____ phi______ frames
    -      -64.0000  111.0000  -90.0000 105

#__ type_ start__ end____ width___ exp.time_
  8 omega   40.00   72.00   1.0000   18.0000
omega____ theta____ kappa____ phi______ frames
    -      110.0000  -38.0000    0.0000 32

#__ type_ start__ end____ width___ exp.time_
  9 omega   82.00  178.00   1.0000   18.0000
omega____ theta____ kappa____ phi______ frames
    -      110.0000   25.0000 -150.0000 96

#__ type_ start__ end____ width___ exp.time_
 10 omega   46.00   72.00   1.0000   18.0000
omega____ theta____ kappa____ phi______ frames
    -      110.0000  -38.0000 -120.0000 26

#__ type_ start__ end____ width___ exp.time_
 11 omega   37.00   72.00   1.0000   18.0000
omega____ theta____ kappa____ phi______ frames
    -      110.0000  -25.0000  -90.0000 35

#__ type_ start__ end____ width___ exp.time_
 12 omega   50.00   85.00   1.0000   18.0000
omega____ theta____ kappa____ phi______ frames
    -      110.0000  -50.0000  120.0000 35

#__ type_ start__ end____ width___ exp.time_
 13 omega   38.00   70.00   1.0000   18.0000
omega____ theta____ kappa____ phi______ frames
    -      110.0000  -38.0000   90.0000 32

#__ type_ start__ end____ width___ exp.time_
 14 omega   37.00   72.00   1.0000   18.0000
omega____ theta____ kappa____ phi______ frames
    -      110.0000  -25.0000  -60.0000 35

#__ type_ start__ end____ width___ exp.time_
 15 omega   38.00   73.00   1.0000   18.0000
omega____ theta____ kappa____ phi______ frames
    -      110.0000  -25.0000 -180.0000 35

#__ type_ start__ end____ width___ exp.time_
 16 omega   38.00   69.00   1.0000   18.0000
omega____ theta____ kappa____ phi______ frames
    -      110.0000  -25.0000  150.0000 31

#__ type_ start__ end____ width___ exp.time_
 17 omega   42.00   69.00   1.0000   18.0000
omega____ theta____ kappa____ phi______ frames
    -      110.0000  -38.0000   60.0000 27

#__ type_ start__ end____ width___ exp.time_
 18 omega   84.00  178.00   1.0000   18.0000
omega____ theta____ kappa____ phi______ frames
    -      110.0000   25.0000  120.0000 94

#__ type_ start__ end____ width___ exp.time_
 19 omega   39.00   70.00   1.0000   18.0000
omega____ theta____ kappa____ phi______ frames
    -      110.0000  -25.0000 -150.0000 31

#__ type_ start__ end____ width___ exp.time_
 20 omega   44.00  112.00   1.0000   18.0000
omega____ theta____ kappa____ phi______ frames
    -      110.0000  -92.0000  -90.0000 68

#__ type_ start__ end____ width___ exp.time_
 21 omega  123.00  149.00   1.0000   18.0000
omega____ theta____ kappa____ phi______ frames
    -      110.0000  -92.0000  -90.0000 26

#__ type_ start__ end____ width___ exp.time_
 22 omega   38.00  142.00   1.0000   18.0000
omega____ theta____ kappa____ phi______ frames
    -      110.0000  -93.0000  -13.8558 104

#__ type_ start__ end____ width___ exp.time_
 23 omega   40.00  148.00   1.0000   18.0000
omega____ theta____ kappa____ phi______ frames
    -      110.0000  -93.0000  115.2083 108
;
_diffrn_measurement_device 'kappa diffractometer'
_diffrn_measurement_device_type 'Xcalibur, Sapphire3, Gemini ultra'
_diffrn_measurement_method '\w scans'
_diffrn_radiation_monochromator mirror
_diffrn_radiation_probe x-ray
_diffrn_radiation_type CuK\a
_diffrn_radiation_wavelength 1.54178
_diffrn_reflns_av_R_equivalents 0.0537
_diffrn_reflns_av_unetI/netI 0.0523
_diffrn_reflns_Laue_measured_fraction_full 0.995
_diffrn_reflns_Laue_measured_fraction_max 0.995
_diffrn_reflns_limit_h_max 17
_diffrn_reflns_limit_h_min -17
_diffrn_reflns_limit_k_max 22
_diffrn_reflns_limit_k_min -18
_diffrn_reflns_limit_l_max 30
_diffrn_reflns_limit_l_min -29
_diffrn_reflns_number 42303
_diffrn_reflns_point_group_measured_fraction_full 0.993
_diffrn_reflns_point_group_measured_fraction_max 0.993
_diffrn_reflns_theta_full 66.500
_diffrn_reflns_theta_max 66.997
_diffrn_reflns_theta_min 4.146
_diffrn_source 'sealed X-ray tube'
_diffrn_source_current 35
_diffrn_source_power 1.75
_diffrn_source_target Cu
_diffrn_source_voltage 50
_exptl_absorpt_coefficient_mu 6.940
_exptl_absorpt_correction_T_max 1.00
_exptl_absorpt_correction_T_min 0.58
_exptl_absorpt_correction_type multi-scan
_exptl_absorpt_process_details
;
CrysAlisPro, Agilent Technologies,
Version 1.171.36.24 (release 03-12-2012 CrysAlis171 .NET)
(compiled Dec  3 2012,18:21:49)
Empirical absorption correction using spherical harmonics,
 implemented in SCALE3 ABSPACK scaling algorithm.
;
_exptl_crystal_colour red
_exptl_crystal_colour_primary red
_exptl_crystal_density_diffrn 1.473
_exptl_crystal_density_method 'not measured'
_exptl_crystal_description plate
_exptl_crystal_F_000 3296
_exptl_crystal_size_max 0.25
_exptl_crystal_size_mid 0.2
_exptl_crystal_size_min 0.05
_refine_diff_density_max 0.632
_refine_diff_density_min -0.590
_refine_diff_density_rms 0.062
_refine_ls_abs_structure_details
;
 Flack x determined using 5121 quotients [(I+)-(I-)]/[(I+)+(I-)]
 (Parsons, Flack and Wagner, Acta Cryst. B69 (2013) 249-259).
;
_refine_ls_abs_structure_Flack -0.033(3)
_refine_ls_extinction_method none
_refine_ls_goodness_of_fit_ref 1.012
_refine_ls_hydrogen_treatment constr
_refine_ls_matrix_type full
_refine_ls_number_parameters 858
_refine_ls_number_reflns 12749
_refine_ls_number_restraints 0
_refine_ls_restrained_S_all 1.012
_refine_ls_R_factor_all 0.0329
_refine_ls_R_factor_gt 0.0305
_refine_ls_shift/su_max 0.001
_refine_ls_shift/su_mean 0.000
_refine_ls_structure_factor_coef Fsqd
_refine_ls_weighting_details 'w=1/[\s^2^(Fo^2^)+(0.0337P)^2^] where P=(Fo^2^+2Fc^2^)/3'
_refine_ls_weighting_scheme calc
_refine_ls_wR_factor_gt 0.0706
_refine_ls_wR_factor_ref 0.0722
_reflns_Friedel_coverage 0.819
_reflns_Friedel_fraction_full 0.990
_reflns_Friedel_fraction_max 0.990
_reflns_number_gt 12166
_reflns_number_total 12749
_reflns_threshold_expression 'I > 2\s(I)'
_cod_data_source_file ic7b00281_si_003.cif
_cod_data_source_block win36cult
_cod_database_code 4345734
_shelx_shelxl_version_number 2014/7
_shelx_space_group_comment
;
The symmetry employed for this shelxl refinement is uniquely defined
by the following loop, which should always be used as a source of
symmetry information in preference to the above space-group names.
They are only intended as comments.
;
_olex2_refinement_description
;
1. Fixed Uiso
 At 1.2 times of:
  All C(H) groups, All C(H,H) groups, All O(H,H) groups
 At 1.5 times of:
  All C(H,H,H) groups
2. Others
 Fixed Sof: O1W(0.5) O1WA(0.5)
3.a Riding coordinates:
 O10(H10A,H10B)
3.b Secondary CH2 refined with riding coordinates:
 C11(H11A,H11B), C13(H13A,H13B), C15(H15A,H15B), C17(H17A,H17B), C19(H19A,
 H19B), C21(H21A,H21B), C2S(H2SA,H2SB), C4S(H4SA,H4SB)
3.c Aromatic/amide H refined with riding coordinates:
 C1(H1), C2(H2), C3(H3), C4(H4), C5(H5), C32(H32), C33(H33), C37(H37),
 C38(H38), C42(H42), C43(H43), C47(H47), C48(H48), C52(H52), C53(H53), C55(H55),
  C56(H56), C62(H62), C63(H63), C65(H65), C66(H66), C72(H72), C73(H73),
 C75(H75), C76(H76), C82(H82), C83(H83), C85(H85), C86(H86)
3.d Idealised Me refined as rotating group:
 C12(H12A,H12B,H12C), C14(H14A,H14B,H14C), C16(H16A,H16B,H16C), C18(H18A,H18B,
 H18C), C20(H20A,H20B,H20C), C22(H22A,H22B,H22C), C57(H57A,H57B,H57C), C67(H67A,
 H67B,H67C), C77(H77A,H77B,H77C), C87(H87A,H87B,H87C), C1S(H1SA,H1SB,H1SC),
 C5S(H5SA,H5SB,H5SC)
;
_olex2_submission_special_instructions 'No special instructions were received'

loop_
_space_group_symop_operation_xyz
'x, y, z'
'-x+1/2, -y, z+1/2'
'x+1/2, -y+1/2, -z'
'-x, y+1/2, -z+1/2'

loop_
_atom_site_label
_atom_site_type_symbol
_atom_site_fract_x
_atom_site_fract_y
_atom_site_fract_z
_atom_site_U_iso_or_equiv
_atom_site_adp_type
_atom_site_occupancy
_atom_site_site_symmetry_order
_atom_site_calc_flag
_atom_site_refinement_flags_posn
_atom_site_refinement_flags_occupancy
Ru1 Ru 0.17796(2) 0.30742(2) 0.22006(2) 0.01874(8) Uani 1 1 d . .
Ru2 Ru 0.14013(2) 0.47435(2) 0.26682(2) 0.01698(8) Uani 1 1 d . .
Co1 Co 0.36405(6) 0.22640(4) 0.12453(3) 0.02747(18) Uani 1 1 d . .
Cl1 Cl 0.15476(9) 0.25987(6) 0.30485(4) 0.0302(3) Uani 1 1 d . .
Cl2 Cl 0.02596(9) 0.29394(6) 0.19677(5) 0.0329(3) Uani 1 1 d . .
P1 P 0.38933(9) 0.27232(6) 0.20175(5) 0.0248(3) Uani 1 1 d . .
P2 P 0.27324(9) 0.30979(7) 0.10342(4) 0.0252(3) Uani 1 1 d . .
P3 P 0.25433(10) 0.16631(6) 0.15618(5) 0.0280(3) Uani 1 1 d . .
N1 N 0.2681(3) 0.51473(19) 0.26291(14) 0.0217(8) Uani 1 1 d . .
N2 N 0.1113(3) 0.5175(2) 0.19421(14) 0.0215(8) Uani 1 1 d . .
N3 N 0.0076(3) 0.44769(19) 0.27497(14) 0.0207(8) Uani 1 1 d . .
N4 N 0.1652(3) 0.44353(19) 0.34347(14) 0.0212(8) Uani 1 1 d . .
N5 N 0.1644(3) 0.3916(2) 0.24185(14) 0.0205(8) Uani 1 1 d . .
O1 O 0.4338(3) 0.2147(2) 0.23899(15) 0.0385(9) Uani 1 1 d . .
O2 O 0.4702(3) 0.3275(2) 0.19840(16) 0.0391(9) Uani 1 1 d . .
O3 O 0.3356(3) 0.37179(19) 0.08210(15) 0.0356(9) Uani 1 1 d . .
O4 O 0.2174(3) 0.2925(2) 0.05110(13) 0.0365(9) Uani 1 1 d . .
O5 O 0.1956(3) 0.1358(2) 0.10871(15) 0.0465(11) Uani 1 1 d . .
O6 O 0.2906(3) 0.0963(2) 0.18316(15) 0.0427(10) Uani 1 1 d . .
O7 O 0.3149(2) 0.30785(18) 0.23208(12) 0.0267(7) Uani 1 1 d . .
O8 O 0.2069(3) 0.33794(18) 0.14279(12) 0.0271(8) Uani 1 1 d . .
O9 O 0.1933(3) 0.20201(17) 0.19502(14) 0.0295(8) Uani 1 1 d . .
O10 O 0.1019(2) 0.57519(17) 0.29971(13) 0.0279(7) Uani 1 1 d . .
H10A H 0.0621 0.5948 0.2808 0.034 Uiso 1 1 d R .
H10B H 0.1471 0.6021 0.3023 0.034 Uiso 1 1 d R .
C1 C 0.4841(5) 0.2495(3) 0.0861(3) 0.055(2) Uani 1 1 d . .
H1 H 0.5148 0.2929 0.0880 0.066 Uiso 1 1 calc R .
C2 C 0.4181(6) 0.2313(4) 0.0488(2) 0.057(2) Uani 1 1 d . .
H2 H 0.3970 0.2602 0.0209 0.069 Uiso 1 1 calc R .
C3 C 0.3889(5) 0.1632(3) 0.0597(2) 0.0465(16) Uani 1 1 d . .
H3 H 0.3438 0.1382 0.0410 0.056 Uiso 1 1 calc R .
C4 C 0.4388(5) 0.1383(3) 0.1037(2) 0.0397(14) Uani 1 1 d . .
H4 H 0.4337 0.0933 0.1192 0.048 Uiso 1 1 calc R .
C5 C 0.4967(4) 0.1916(4) 0.1203(2) 0.0441(14) Uani 1 1 d . .
H5 H 0.5372 0.1893 0.1492 0.053 Uiso 1 1 calc R .
C11 C 0.4554(5) 0.2359(4) 0.2936(2) 0.0552(19) Uani 1 1 d . .
H11A H 0.5197 0.2269 0.3008 0.066 Uiso 1 1 calc R .
H11B H 0.4445 0.2866 0.2978 0.066 Uiso 1 1 calc R .
C12 C 0.4000(6) 0.1971(7) 0.3318(3) 0.092(3) Uani 1 1 d . .
H12A H 0.4047 0.1469 0.3246 0.138 Uiso 1 1 calc GR .
H12B H 0.3373 0.2118 0.3286 0.138 Uiso 1 1 calc GR .
H12C H 0.4213 0.2067 0.3677 0.138 Uiso 1 1 calc GR .
C13 C 0.4539(5) 0.4023(3) 0.1971(3) 0.0482(16) Uani 1 1 d . .
H13A H 0.4667 0.4228 0.2323 0.058 Uiso 1 1 calc R .
H13B H 0.3903 0.4115 0.1884 0.058 Uiso 1 1 calc R .
C14 C 0.5129(5) 0.4346(3) 0.1568(3) 0.0487(16) Uani 1 1 d . .
H14A H 0.4898 0.4239 0.1215 0.073 Uiso 1 1 calc GR .
H14B H 0.5739 0.4160 0.1604 0.073 Uiso 1 1 calc GR .
H14C H 0.5140 0.4853 0.1619 0.073 Uiso 1 1 calc GR .
C15 C 0.2979(5) 0.4362(3) 0.0628(3) 0.0519(17) Uani 1 1 d . .
H15A H 0.2886 0.4692 0.0924 0.062 Uiso 1 1 calc R .
H15B H 0.2390 0.4272 0.0459 0.062 Uiso 1 1 calc R .
C16 C 0.3609(6) 0.4667(4) 0.0237(2) 0.063(2) Uani 1 1 d . .
H16A H 0.3729 0.4325 -0.0042 0.094 Uiso 1 1 calc GR .
H16B H 0.4173 0.4791 0.0414 0.094 Uiso 1 1 calc GR .
H16C H 0.3342 0.5087 0.0082 0.094 Uiso 1 1 calc GR .
C17 C 0.1219(5) 0.2810(3) 0.0530(2) 0.0466(16) Uani 1 1 d . .
H17A H 0.1050 0.2641 0.0886 0.056 Uiso 1 1 calc R .
H17B H 0.1054 0.2445 0.0271 0.056 Uiso 1 1 calc R .
C18 C 0.0707(5) 0.3467(4) 0.0409(3) 0.0559(18) Uani 1 1 d . .
H18A H 0.0905 0.3653 0.0067 0.084 Uiso 1 1 calc GR .
H18B H 0.0820 0.3813 0.0686 0.084 Uiso 1 1 calc GR .
H18C H 0.0064 0.3362 0.0394 0.084 Uiso 1 1 calc GR .
C19 C 0.1248(6) 0.0864(4) 0.1219(3) 0.068(3) Uani 1 1 d . .
H19A H 0.1140 0.0870 0.1605 0.082 Uiso 1 1 calc R .
H19B H 0.1437 0.0386 0.1118 0.082 Uiso 1 1 calc R .
C20 C 0.0408(5) 0.1046(4) 0.0937(3) 0.061(2) Uani 1 1 d . .
H20A H 0.0525 0.1068 0.0557 0.091 Uiso 1 1 calc GR .
H20B H 0.0193 0.1502 0.1060 0.091 Uiso 1 1 calc GR .
H20C H -0.0048 0.0690 0.1009 0.091 Uiso 1 1 calc GR .
C21 C 0.2718(4) 0.0781(3) 0.2372(2) 0.0421(14) Uani 1 1 d . .
H21A H 0.2109 0.0578 0.2402 0.050 Uiso 1 1 calc R .
H21B H 0.2752 0.1200 0.2600 0.050 Uiso 1 1 calc R .
C22 C 0.3414(5) 0.0253(4) 0.2537(3) 0.063(2) Uani 1 1 d . .
H22A H 0.3388 -0.0151 0.2301 0.094 Uiso 1 1 calc GR .
H22B H 0.3295 0.0102 0.2900 0.094 Uiso 1 1 calc GR .
H22C H 0.4012 0.0465 0.2518 0.094 Uiso 1 1 calc GR .
C31 C 0.3002(3) 0.5581(2) 0.22414(18) 0.0217(9) Uani 1 1 d . .
C32 C 0.3888(3) 0.5808(3) 0.23837(19) 0.0256(10) Uani 1 1 d . .
H32 H 0.4264 0.6112 0.2186 0.031 Uiso 1 1 calc R .
C33 C 0.4089(3) 0.5507(3) 0.28543(19) 0.0268(10) Uani 1 1 d . .
H33 H 0.4632 0.5562 0.3047 0.032 Uiso 1 1 calc R .
C34 C 0.3335(3) 0.5092(2) 0.30084(17) 0.0212(9) Uani 1 1 d . .
C35 C 0.3263(3) 0.4718(2) 0.34859(16) 0.0219(9) Uani 1 1 d . .
C36 C 0.2475(3) 0.4421(2) 0.36795(17) 0.0223(10) Uani 1 1 d . .
C37 C 0.2378(4) 0.4058(3) 0.41724(19) 0.0281(11) Uani 1 1 d . .
H37 H 0.2844 0.3961 0.4418 0.034 Uiso 1 1 calc R .
C38 C 0.1509(4) 0.3882(3) 0.42226(17) 0.0279(11) Uani 1 1 d . .
H38 H 0.1248 0.3644 0.4514 0.033 Uiso 1 1 calc R .
C39 C 0.1048(3) 0.4114(2) 0.37595(18) 0.0223(10) Uani 1 1 d . .
C40 C 0.0144(4) 0.4000(2) 0.36513(17) 0.0235(10) Uani 1 1 d . .
C41 C -0.0300(4) 0.4158(2) 0.31825(18) 0.0234(10) Uani 1 1 d . .
C42 C -0.1218(3) 0.3996(3) 0.3065(2) 0.0288(11) Uani 1 1 d . .
H42 H -0.1640 0.3788 0.3299 0.035 Uiso 1 1 calc R .
C43 C -0.1375(4) 0.4196(3) 0.25601(19) 0.0286(10) Uani 1 1 d . .
H43 H -0.1922 0.4143 0.2372 0.034 Uiso 1 1 calc R .
C44 C -0.0566(3) 0.4500(2) 0.23613(18) 0.0229(10) Uani 1 1 d . .
C45 C -0.0450(3) 0.4770(3) 0.18503(18) 0.0252(10) Uani 1 1 d . .
C46 C 0.0328(3) 0.5087(3) 0.16651(18) 0.0250(10) Uani 1 1 d . .
C47 C 0.0439(4) 0.5411(3) 0.11564(19) 0.0284(11) Uani 1 1 d . .
H47 H 0.0006 0.5418 0.0881 0.034 Uiso 1 1 calc R .
C48 C 0.1252(4) 0.5699(3) 0.11358(18) 0.0282(11) Uani 1 1 d . .
H48 H 0.1499 0.5952 0.0848 0.034 Uiso 1 1 calc R .
C49 C 0.1689(4) 0.5554(2) 0.16366(17) 0.0234(10) Uani 1 1 d . .
C50 C 0.2552(3) 0.5774(2) 0.17773(18) 0.0233(10) Uani 1 1 d . .
C51 C 0.4097(4) 0.4668(3) 0.38089(18) 0.0268(10) Uani 1 1 d . .
C52 C 0.4872(4) 0.4372(3) 0.3604(2) 0.0373(13) Uani 1 1 d . .
H52 H 0.4854 0.4172 0.3261 0.045 Uiso 1 1 calc R .
C53 C 0.5667(5) 0.4358(3) 0.3882(3) 0.0478(16) Uani 1 1 d . .
H53 H 0.6187 0.4158 0.3727 0.057 Uiso 1 1 calc R .
C54 C 0.5711(5) 0.4637(3) 0.4391(3) 0.0466(16) Uani 1 1 d . .
C55 C 0.4952(5) 0.4915(3) 0.4605(2) 0.0399(15) Uani 1 1 d . .
H55 H 0.4970 0.5094 0.4955 0.048 Uiso 1 1 calc R .
C56 C 0.4146(4) 0.4943(3) 0.43210(19) 0.0302(11) Uani 1 1 d . .
H56 H 0.3630 0.5150 0.4476 0.036 Uiso 1 1 calc R .
C57 C 0.6584(6) 0.4649(4) 0.4689(4) 0.085(3) Uani 1 1 d . .
H57A H 0.7035 0.4379 0.4495 0.127 Uiso 1 1 calc GR .
H57B H 0.6497 0.4443 0.5040 0.127 Uiso 1 1 calc GR .
H57C H 0.6789 0.5133 0.4727 0.127 Uiso 1 1 calc GR .
C61 C -0.0387(4) 0.3632(3) 0.40672(19) 0.0281(11) Uani 1 1 d . .
C62 C -0.0507(5) 0.2913(3) 0.4049(2) 0.0460(16) Uani 1 1 d . .
H62 H -0.0250 0.2650 0.3769 0.055 Uiso 1 1 calc R .
C63 C -0.1002(6) 0.2579(4) 0.4439(3) 0.064(2) Uani 1 1 d . .
H63 H -0.1074 0.2086 0.4423 0.076 Uiso 1 1 calc R .
C64 C -0.1387(5) 0.2940(4) 0.4844(3) 0.0564(19) Uani 1 1 d . .
C65 C -0.1267(5) 0.3652(4) 0.4872(2) 0.0534(18) Uani 1 1 d . .
H65 H -0.1525 0.3908 0.5155 0.064 Uiso 1 1 calc R .
C66 C -0.0768(4) 0.3998(3) 0.4486(2) 0.0420(15) Uani 1 1 d . .
H66 H -0.0686 0.4489 0.4509 0.050 Uiso 1 1 calc R .
C67 C -0.1936(7) 0.2566(6) 0.5264(4) 0.102(4) Uani 1 1 d . .
H67A H -0.2422 0.2304 0.5094 0.153 Uiso 1 1 calc GR .
H67B H -0.2191 0.2910 0.5508 0.153 Uiso 1 1 calc GR .
H67C H -0.1548 0.2243 0.5459 0.153 Uiso 1 1 calc GR .
C71 C -0.1227(4) 0.4700(3) 0.14790(18) 0.0318(11) Uani 1 1 d . .
C72 C -0.1386(5) 0.4064(3) 0.1236(2) 0.0519(18) Uani 1 1 d . .
H72 H -0.1002 0.3679 0.1306 0.062 Uiso 1 1 calc R .
C73 C -0.2106(6) 0.3983(4) 0.0889(3) 0.068(3) Uani 1 1 d . .
H73 H -0.2203 0.3544 0.0723 0.081 Uiso 1 1 calc R .
C74 C -0.2679(5) 0.4532(5) 0.0784(2) 0.061(2) Uani 1 1 d . .
C75 C -0.2525(5) 0.5161(5) 0.1029(2) 0.061(2) Uani 1 1 d . .
H75 H -0.2921 0.5541 0.0965 0.073 Uiso 1 1 calc R .
C76 C -0.1797(4) 0.5255(4) 0.1372(2) 0.0453(14) Uani 1 1 d . .
H76 H -0.1695 0.5697 0.1531 0.054 Uiso 1 1 calc R .
C77 C -0.3458(5) 0.4436(6) 0.0403(3) 0.093(4) Uani 1 1 d . .
H77A H -0.3916 0.4792 0.0472 0.140 Uiso 1 1 calc GR .
H77B H -0.3719 0.3971 0.0451 0.140 Uiso 1 1 calc GR .
H77C H -0.3241 0.4484 0.0039 0.140 Uiso 1 1 calc GR .
C81 C 0.3013(4) 0.6277(3) 0.14164(18) 0.0259(10) Uani 1 1 d . .
C82 C 0.3764(4) 0.6087(3) 0.11234(19) 0.0320(12) Uani 1 1 d . .
H82 H 0.4004 0.5629 0.1158 0.038 Uiso 1 1 calc R .
C83 C 0.4167(4) 0.6558(3) 0.0782(2) 0.0362(13) Uani 1 1 d . .
H83 H 0.4671 0.6415 0.0580 0.043 Uiso 1 1 calc R .
C84 C 0.3846(4) 0.7236(3) 0.0731(2) 0.0362(13) Uani 1 1 d . .
C85 C 0.3115(4) 0.7425(3) 0.1028(2) 0.0372(13) Uani 1 1 d . .
H85 H 0.2894 0.7889 0.1004 0.045 Uiso 1 1 calc R .
C86 C 0.2689(4) 0.6952(3) 0.1363(2) 0.0334(11) Uani 1 1 d . .
H86 H 0.2174 0.7094 0.1557 0.040 Uiso 1 1 calc R .
C87 C 0.4290(6) 0.7740(4) 0.0353(3) 0.060(2) Uani 1 1 d . .
H87A H 0.4847 0.7916 0.0510 0.090 Uiso 1 1 calc GR .
H87B H 0.3884 0.8132 0.0284 0.090 Uiso 1 1 calc GR .
H87C H 0.4427 0.7500 0.0021 0.090 Uiso 1 1 calc GR .
C1S C 0.3027(5) 0.7716(4) 0.2742(3) 0.0584(18) Uani 1 1 d . .
H1SA H 0.2962 0.8024 0.2436 0.088 Uiso 1 1 calc GR .
H1SB H 0.3523 0.7389 0.2681 0.088 Uiso 1 1 calc GR .
H1SC H 0.3154 0.7997 0.3057 0.088 Uiso 1 1 calc GR .
C2S C 0.2183(5) 0.7318(3) 0.2823(3) 0.0480(15) Uani 1 1 d . .
H2SA H 0.1701 0.7647 0.2927 0.058 Uiso 1 1 calc R .
H2SB H 0.2005 0.7100 0.2484 0.058 Uiso 1 1 calc R .
O3S O 0.2258(3) 0.6781(2) 0.32206(15) 0.0404(10) Uani 1 1 d . .
C4S C 0.2213(6) 0.7039(4) 0.3744(3) 0.0543(18) Uani 1 1 d . .
H4SA H 0.1612 0.7239 0.3812 0.065 Uiso 1 1 calc R .
H4SB H 0.2666 0.7411 0.3795 0.065 Uiso 1 1 calc R .
C5S C 0.2388(7) 0.6456(5) 0.4110(3) 0.077(3) Uani 1 1 d . .
H5SA H 0.1971 0.6073 0.4035 0.116 Uiso 1 1 calc GR .
H5SB H 0.2302 0.6615 0.4474 0.116 Uiso 1 1 calc GR .
H5SC H 0.3006 0.6292 0.4064 0.116 Uiso 1 1 calc GR .
O1W O -0.0349(7) 0.6348(5) 0.2528(4) 0.059(3) Uiso 0.5 1 d . P
O1WA O 0.0120(7) 0.6623(5) 0.2333(4) 0.058(2) Uiso 0.5 1 d . P

loop_
_atom_site_aniso_label
_atom_site_aniso_U_11
_atom_site_aniso_U_22
_atom_site_aniso_U_33
_atom_site_aniso_U_23
_atom_site_aniso_U_13
_atom_site_aniso_U_12
Ru1 0.01933(18) 0.01973(16) 0.01716(14) -0.00171(12) 0.00084(12) 0.00002(13)
Ru2 0.01718(17) 0.01988(15) 0.01388(13) -0.00106(12) -0.00065(12) 0.00046(13)
Co1 0.0362(5) 0.0251(4) 0.0211(3) -0.0011(3) 0.0092(3) 0.0060(4)
Cl1 0.0387(8) 0.0298(6) 0.0222(5) 0.0050(4) 0.0079(5) 0.0013(5)
Cl2 0.0226(6) 0.0339(6) 0.0422(6) -0.0064(5) -0.0053(5) -0.0026(5)
P1 0.0240(7) 0.0273(6) 0.0229(5) -0.0003(5) 0.0038(4) 0.0050(5)
P2 0.0345(8) 0.0245(6) 0.0166(5) 0.0002(5) 0.0023(5) 0.0004(6)
P3 0.0407(8) 0.0214(5) 0.0217(5) -0.0020(5) 0.0047(5) 0.0010(5)
N1 0.025(2) 0.0232(19) 0.0170(16) -0.0007(15) -0.0018(15) -0.0018(16)
N2 0.020(2) 0.0246(19) 0.0200(17) -0.0011(15) 0.0003(14) 0.0008(16)
N3 0.020(2) 0.0244(18) 0.0178(17) -0.0031(15) -0.0003(15) 0.0021(15)
N4 0.025(2) 0.0232(18) 0.0153(16) -0.0022(14) -0.0007(15) 0.0015(16)
N5 0.017(2) 0.0304(19) 0.0137(15) -0.0001(14) -0.0008(13) -0.0059(15)
O1 0.046(3) 0.041(2) 0.0289(18) -0.0030(16) -0.0029(17) 0.0201(18)
O2 0.028(2) 0.042(2) 0.048(2) -0.0037(17) 0.0061(17) -0.0034(17)
O3 0.038(2) 0.0302(18) 0.0382(19) 0.0088(15) 0.0031(16) -0.0010(17)
O4 0.050(3) 0.040(2) 0.0194(15) -0.0035(14) -0.0011(15) 0.0018(18)
O5 0.076(4) 0.037(2) 0.0267(18) -0.0014(16) -0.0031(19) -0.020(2)
O6 0.063(3) 0.030(2) 0.035(2) 0.0088(16) 0.0180(19) 0.0122(19)
O7 0.0247(19) 0.0331(17) 0.0224(14) -0.0049(14) -0.0001(13) 0.0021(15)
O8 0.033(2) 0.0296(17) 0.0191(15) 0.0009(13) -0.0028(13) 0.0049(15)
O9 0.032(2) 0.0209(16) 0.0353(17) -0.0044(14) 0.0072(15) -0.0019(15)
O10 0.028(2) 0.0243(16) 0.0319(17) -0.0053(14) 0.0003(14) 0.0049(15)
C1 0.057(5) 0.042(3) 0.065(4) -0.007(3) 0.047(4) 0.002(3)
C2 0.078(6) 0.062(4) 0.032(3) 0.011(3) 0.032(3) 0.031(4)
C3 0.055(4) 0.053(4) 0.031(3) -0.020(3) 0.005(3) 0.014(3)
C4 0.049(4) 0.034(3) 0.036(3) -0.004(2) 0.012(3) 0.016(3)
C5 0.031(3) 0.054(4) 0.047(3) -0.008(3) 0.014(2) 0.011(3)
C11 0.066(5) 0.061(4) 0.039(3) -0.006(3) -0.012(3) 0.030(4)
C12 0.060(6) 0.185(11) 0.032(3) 0.000(5) 0.000(3) 0.015(7)
C13 0.053(4) 0.037(3) 0.054(4) -0.013(3) 0.017(3) -0.009(3)
C14 0.047(4) 0.048(4) 0.051(3) 0.001(3) 0.000(3) -0.014(3)
C15 0.052(5) 0.035(3) 0.069(4) 0.017(3) -0.006(3) -0.001(3)
C16 0.099(6) 0.048(4) 0.040(3) 0.016(3) -0.012(4) -0.020(4)
C17 0.064(5) 0.045(3) 0.031(3) -0.004(2) -0.016(3) -0.013(3)
C18 0.053(5) 0.062(4) 0.053(4) -0.003(3) -0.023(3) -0.001(4)
C19 0.107(7) 0.051(4) 0.047(4) 0.000(3) -0.014(4) -0.047(5)
C20 0.050(5) 0.065(5) 0.068(5) 0.004(4) 0.020(4) -0.011(4)
C21 0.040(4) 0.050(3) 0.037(3) 0.014(3) 0.012(3) 0.011(3)
C22 0.039(4) 0.080(5) 0.069(4) 0.038(4) 0.011(3) 0.017(4)
C31 0.020(3) 0.024(2) 0.021(2) -0.0009(18) -0.0011(18) -0.0034(18)
C32 0.020(3) 0.030(2) 0.027(2) 0.0002(19) 0.0015(18) -0.0039(19)
C33 0.020(3) 0.035(2) 0.026(2) -0.003(2) -0.0040(19) -0.005(2)
C34 0.020(3) 0.024(2) 0.0196(19) -0.0028(16) 0.0001(17) 0.0026(18)
C35 0.023(3) 0.026(2) 0.0167(18) -0.0039(18) -0.0045(17) 0.000(2)
C36 0.022(3) 0.025(2) 0.020(2) -0.0028(18) -0.0055(18) -0.001(2)
C37 0.029(3) 0.033(3) 0.022(2) 0.0042(19) -0.0078(19) -0.003(2)
C38 0.033(3) 0.032(2) 0.019(2) 0.0020(18) -0.0039(19) -0.002(2)
C39 0.025(3) 0.022(2) 0.020(2) 0.0006(18) 0.0019(18) -0.0037(19)
C40 0.027(3) 0.023(2) 0.021(2) -0.0010(17) 0.0009(19) -0.001(2)
C41 0.024(3) 0.025(2) 0.021(2) 0.0004(18) 0.0041(18) -0.002(2)
C42 0.020(3) 0.039(3) 0.027(2) 0.006(2) 0.0014(19) -0.002(2)
C43 0.018(3) 0.038(3) 0.031(2) 0.002(2) -0.003(2) -0.001(2)
C44 0.020(3) 0.027(2) 0.022(2) 0.0022(18) -0.0007(18) 0.0043(18)
C45 0.022(3) 0.030(2) 0.023(2) 0.003(2) -0.0040(18) 0.003(2)
C46 0.022(3) 0.031(2) 0.022(2) 0.0031(18) -0.0036(18) 0.001(2)
C47 0.026(3) 0.038(3) 0.021(2) 0.005(2) -0.0078(19) -0.002(2)
C48 0.030(3) 0.033(3) 0.022(2) 0.0079(19) -0.001(2) -0.003(2)
C49 0.027(3) 0.024(2) 0.020(2) 0.0032(17) 0.0007(19) 0.004(2)
C50 0.021(3) 0.027(2) 0.022(2) 0.0019(18) 0.0007(18) 0.001(2)
C51 0.025(3) 0.032(3) 0.024(2) 0.003(2) -0.0074(19) -0.003(2)
C52 0.035(3) 0.045(3) 0.032(3) 0.002(2) -0.008(2) 0.006(3)
C53 0.030(4) 0.050(4) 0.064(4) 0.012(3) -0.012(3) 0.006(3)
C54 0.045(4) 0.039(3) 0.056(4) 0.014(3) -0.030(3) -0.012(3)
C55 0.055(4) 0.034(3) 0.030(3) 0.007(2) -0.024(3) -0.015(3)
C56 0.033(3) 0.036(3) 0.022(2) 0.0017(19) -0.009(2) -0.009(2)
C57 0.073(7) 0.063(5) 0.118(7) 0.017(5) -0.071(6) -0.013(4)
C61 0.020(3) 0.040(3) 0.024(2) 0.010(2) -0.0028(19) -0.005(2)
C62 0.059(5) 0.043(3) 0.036(3) 0.004(2) -0.004(3) -0.018(3)
C63 0.081(6) 0.054(4) 0.056(4) 0.018(3) -0.016(4) -0.037(4)
C64 0.039(4) 0.085(5) 0.044(3) 0.031(3) -0.008(3) -0.023(4)
C65 0.040(4) 0.087(5) 0.034(3) 0.017(3) 0.012(3) 0.007(4)
C66 0.044(4) 0.051(4) 0.031(3) 0.013(2) 0.014(2) 0.008(3)
C67 0.076(7) 0.162(10) 0.068(5) 0.065(6) -0.011(5) -0.061(7)
C71 0.027(3) 0.049(3) 0.020(2) 0.011(2) -0.0049(19) -0.004(2)
C72 0.059(5) 0.048(3) 0.048(3) 0.016(3) -0.032(3) -0.022(3)
C73 0.082(6) 0.074(5) 0.047(4) 0.026(4) -0.038(4) -0.048(5)
C74 0.036(4) 0.120(7) 0.029(3) 0.030(4) -0.012(3) -0.030(4)
C75 0.031(4) 0.121(7) 0.032(3) 0.017(4) -0.003(3) 0.019(4)
C76 0.036(3) 0.075(4) 0.025(2) 0.003(3) -0.005(2) 0.011(3)
C77 0.046(5) 0.193(11) 0.041(4) 0.049(5) -0.023(3) -0.045(6)
C81 0.026(3) 0.029(2) 0.023(2) 0.0025(18) -0.0004(19) -0.005(2)
C82 0.034(3) 0.034(3) 0.029(2) 0.000(2) 0.005(2) -0.001(2)
C83 0.035(3) 0.042(3) 0.031(3) -0.002(2) 0.011(2) -0.007(3)
C84 0.043(4) 0.038(3) 0.028(2) 0.005(2) 0.003(2) -0.013(3)
C85 0.044(4) 0.033(3) 0.034(3) 0.011(2) 0.003(2) -0.002(3)
C86 0.031(3) 0.038(3) 0.031(2) 0.006(2) 0.004(2) 0.001(2)
C87 0.070(5) 0.055(4) 0.054(4) 0.016(3) 0.025(4) -0.015(4)
C1S 0.041(4) 0.055(4) 0.080(5) 0.015(4) 0.013(4) -0.002(3)
C2S 0.050(4) 0.046(3) 0.048(3) 0.007(3) 0.002(3) -0.001(3)
O3S 0.049(3) 0.036(2) 0.0360(19) -0.0062(16) 0.0021(17) -0.0040(18)
C4S 0.076(5) 0.046(4) 0.041(3) -0.012(3) 0.003(3) -0.004(3)
C5S 0.114(8) 0.070(5) 0.047(4) -0.002(4) -0.010(5) -0.009(5)

loop_
_atom_type_symbol
_atom_type_description
_atom_type_scat_dispersion_real
_atom_type_scat_dispersion_imag
_atom_type_scat_source
C C 0.0181 0.0091 'International Tables Vol C Tables 4.2.6.8 and 6.1.1.4'
H H 0.0000 0.0000 'International Tables Vol C Tables 4.2.6.8 and 6.1.1.4'
Cl Cl 0.3639 0.7018 'International Tables Vol C Tables 4.2.6.8 and 6.1.1.4'
Co Co -2.3653 3.6143 'International Tables Vol C Tables 4.2.6.8 and 6.1.1.4'
N N 0.0311 0.0180 'International Tables Vol C Tables 4.2.6.8 and 6.1.1.4'
O O 0.0492 0.0322 'International Tables Vol C Tables 4.2.6.8 and 6.1.1.4'
P P 0.2955 0.4335 'International Tables Vol C Tables 4.2.6.8 and 6.1.1.4'
Ru Ru 0.0552 3.2960 'International Tables Vol C Tables 4.2.6.8 and 6.1.1.4'

loop_
_geom_angle_atom_site_label_1
_geom_angle_atom_site_label_2
_geom_angle_atom_site_label_3
_geom_angle
Cl2 Ru1 Cl1 92.56(5)
N5 Ru1 Cl1 93.02(12)
N5 Ru1 Cl2 94.01(13)
N5 Ru1 O7 93.76(16)
N5 Ru1 O8 93.60(15)
N5 Ru1 O9 178.42(15)
O7 Ru1 Cl1 90.69(9)
O7 Ru1 Cl2 171.40(9)
O7 Ru1 O8 86.17(14)
O7 Ru1 O9 86.66(14)
O8 Ru1 Cl1 172.84(10)
O8 Ru1 Cl2 89.68(11)
O8 Ru1 O9 87.95(13)
O9 Ru1 Cl1 85.44(10)
O9 Ru1 Cl2 85.67(11)
N1 Ru2 N2 89.98(15)
N1 Ru2 N4 89.16(15)
N1 Ru2 O10 85.86(14)
N2 Ru2 N4 172.68(15)
N2 Ru2 O10 86.05(14)
N3 Ru2 N1 171.85(15)
N3 Ru2 N2 89.36(15)
N3 Ru2 N4 90.47(16)
N3 Ru2 O10 86.00(14)
N4 Ru2 O10 86.63(14)
N5 Ru2 N1 97.59(17)
N5 Ru2 N2 94.82(16)
N5 Ru2 N3 90.56(16)
N5 Ru2 N4 92.50(15)
N5 Ru2 O10 176.44(16)
P2 Co1 P1 91.83(5)
P3 Co1 P1 90.74(5)
P3 Co1 P2 90.66(6)
C1 Co1 P1 100.7(2)
C1 Co1 P2 105.4(2)
C1 Co1 P3 159.85(19)
C1 Co1 C4 66.2(3)
C1 Co1 C5 39.8(3)
C2 Co1 P1 137.9(3)
C2 Co1 P2 88.9(2)
C2 Co1 P3 131.3(3)
C2 Co1 C1 39.5(3)
C2 Co1 C4 66.3(2)
C2 Co1 C5 66.5(3)
C3 Co1 P1 156.4(2)
C3 Co1 P2 110.33(19)
C3 Co1 P3 96.8(2)
C3 Co1 C1 66.5(3)
C3 Co1 C2 39.5(3)
C3 Co1 C4 40.0(2)
C3 Co1 C5 66.7(3)
C4 Co1 P1 117.42(18)
C4 Co1 P2 150.29(18)
C4 Co1 P3 93.84(19)
C5 Co1 P1 90.67(18)
C5 Co1 P2 144.7(2)
C5 Co1 P3 124.5(2)
C5 Co1 C4 39.2(3)
O1 P1 Co1 108.88(15)
O1 P1 O2 100.1(2)
O2 P1 Co1 110.39(16)
O7 P1 Co1 120.75(14)
O7 P1 O1 108.4(2)
O7 P1 O2 106.3(2)
O3 P2 Co1 105.57(16)
O4 P2 Co1 112.18(16)
O4 P2 O3 100.1(2)
O8 P2 Co1 120.86(14)
O8 P2 O3 109.8(2)
O8 P2 O4 106.3(2)
O5 P3 Co1 109.33(17)
O5 P3 O6 101.5(2)
O6 P3 Co1 110.51(18)
O9 P3 Co1 117.37(15)
O9 P3 O5 109.1(2)
O9 P3 O6 107.8(2)
C31 N1 Ru2 125.8(3)
C31 N1 C34 107.4(4)
C34 N1 Ru2 126.5(3)
C46 N2 Ru2 125.7(3)
C49 N2 Ru2 126.0(3)
C49 N2 C46 108.1(4)
C41 N3 Ru2 125.7(3)
C44 N3 Ru2 126.2(3)
C44 N3 C41 107.6(4)
C36 N4 Ru2 126.2(3)
C39 N4 Ru2 125.2(3)
C39 N4 C36 107.9(4)
Ru1 N5 Ru2 174.1(3)
C11 O1 P1 117.0(4)
C13 O2 P1 121.7(4)
C15 O3 P2 121.5(4)
C17 O4 P2 121.2(3)
C19 O5 P3 117.6(4)
C21 O6 P3 123.0(4)
P1 O7 Ru1 130.49(19)
P2 O8 Ru1 131.0(2)
P3 O9 Ru1 133.7(2)
C2 C1 Co1 70.2(4)
C2 C1 C5 107.9(6)
C5 C1 Co1 70.3(3)
C1 C2 Co1 70.3(3)
C3 C2 Co1 69.9(3)
C3 C2 C1 108.4(6)
C2 C3 Co1 70.6(3)
C2 C3 C4 107.7(6)
C4 C3 Co1 70.6(3)
C3 C4 Co1 69.4(3)
C5 C4 Co1 70.4(3)
C5 C4 C3 108.2(6)
C1 C5 Co1 69.9(4)
C4 C5 Co1 70.4(3)
C4 C5 C1 107.8(6)
C12 C11 O1 110.8(7)
O2 C13 C14 109.1(5)
O3 C15 C16 108.5(6)
O4 C17 C18 111.5(5)
O5 C19 C20 110.4(6)
O6 C21 C22 107.1(5)
N1 C31 C32 108.9(4)
N1 C31 C50 126.3(4)
C50 C31 C32 124.8(4)
C33 C32 C31 107.1(4)
C32 C33 C34 107.6(4)
N1 C34 C33 108.9(4)
N1 C34 C35 125.8(4)
C35 C34 C33 125.2(4)
C34 C35 C51 116.1(4)
C36 C35 C34 125.0(4)
C36 C35 C51 118.9(4)
N4 C36 C35 125.8(4)
N4 C36 C37 108.1(4)
C35 C36 C37 126.0(4)
C38 C37 C36 107.5(4)
C37 C38 C39 107.9(4)
N4 C39 C38 108.5(4)
N4 C39 C40 126.1(4)
C40 C39 C38 125.3(4)
C39 C40 C41 126.4(4)
C39 C40 C61 116.6(4)
C41 C40 C61 116.8(5)
N3 C41 C40 125.7(5)
N3 C41 C42 108.7(4)
C40 C41 C42 125.7(4)
C43 C42 C41 107.4(5)
C42 C43 C44 107.6(5)
N3 C44 C43 108.7(4)
N3 C44 C45 126.0(5)
C45 C44 C43 125.3(4)
C44 C45 C71 116.9(4)
C46 C45 C44 125.0(4)
C46 C45 C71 118.1(4)
N2 C46 C45 126.2(4)
N2 C46 C47 107.8(4)
C45 C46 C47 125.9(5)
C48 C47 C46 108.6(4)
C47 C48 C49 107.2(4)
N2 C49 C48 108.3(4)
N2 C49 C50 126.4(4)
C50 C49 C48 125.3(4)
C31 C50 C81 117.5(4)
C49 C50 C31 125.0(4)
C49 C50 C81 117.4(4)
C52 C51 C35 121.0(4)
C52 C51 C56 117.2(5)
C56 C51 C35 121.8(5)
C53 C52 C51 122.1(6)
C52 C53 C54 120.3(7)
C53 C54 C57 120.6(8)
C55 C54 C53 118.5(6)
C55 C54 C57 120.8(7)
C54 C55 C56 121.5(5)
C55 C56 C51 120.4(5)
C62 C61 C40 120.8(5)
C62 C61 C66 118.2(5)
C66 C61 C40 121.0(5)
C61 C62 C63 120.1(7)
C64 C63 C62 121.6(7)
C63 C64 C65 119.1(6)
C63 C64 C67 120.9(8)
C65 C64 C67 120.0(8)
C64 C65 C66 120.2(7)
C61 C66 C65 120.7(6)
C72 C71 C45 119.3(5)
C72 C71 C76 118.8(5)
C76 C71 C45 121.9(5)
C71 C72 C73 120.6(7)
C74 C73 C72 120.8(7)
C73 C74 C77 120.2(9)
C75 C74 C73 118.5(6)
C75 C74 C77 121.3(8)
C74 C75 C76 121.4(7)
C71 C76 C75 119.8(7)
C82 C81 C50 121.8(5)
C86 C81 C50 120.0(5)
C86 C81 C82 118.2(5)
C83 C82 C81 120.7(5)
C82 C83 C84 121.3(5)
C83 C84 C87 120.4(6)
C85 C84 C83 117.9(5)
C85 C84 C87 121.7(6)
C84 C85 C86 121.7(5)
C81 C86 C85 120.4(5)
O3S C2S C1S 113.3(6)
C4S O3S C2S 113.6(5)
O3S C4S C5S 108.5(6)

loop_
_geom_bond_atom_site_label_1
_geom_bond_atom_site_label_2
_geom_bond_distance
Ru1 Cl1 2.3571(11)
Ru1 Cl2 2.3541(13)
Ru1 N5 1.716(4)
Ru1 O7 2.062(3)
Ru1 O8 2.086(3)
Ru1 O9 2.128(3)
Ru2 N1 2.059(4)
Ru2 N2 2.060(4)
Ru2 N3 2.050(4)
Ru2 N4 2.062(4)
Ru2 N5 1.743(4)
Ru2 O10 2.178(3)
Co1 P1 2.1763(14)
Co1 P2 2.1600(16)
Co1 P3 2.1535(16)
Co1 C1 2.083(6)
Co1 C2 2.082(6)
Co1 C3 2.073(5)
Co1 C4 2.089(5)
Co1 C5 2.088(6)
P1 O1 1.595(4)
P1 O2 1.604(4)
P1 O7 1.511(3)
P2 O3 1.601(4)
P2 O4 1.598(4)
P2 O8 1.504(4)
P3 O5 1.597(4)
P3 O6 1.598(4)
P3 O9 1.504(4)
N1 C31 1.372(6)
N1 C34 1.373(6)
N2 C46 1.374(6)
N2 C49 1.365(6)
N3 C41 1.374(6)
N3 C44 1.372(6)
N4 C36 1.375(6)
N4 C39 1.365(6)
O1 C11 1.477(7)
O2 C13 1.453(7)
O3 C15 1.441(7)
O4 C17 1.442(8)
O5 C19 1.456(8)
O6 C21 1.440(6)
C1 C2 1.407(11)
C1 C5 1.420(10)
C2 C3 1.403(10)
C3 C4 1.423(9)
C4 C5 1.400(9)
C11 C12 1.472(12)
C13 C14 1.482(9)
C15 C16 1.484(10)
C17 C18 1.501(9)
C19 C20 1.481(12)
C21 C22 1.506(8)
C31 C32 1.436(7)
C31 C50 1.402(7)
C32 C33 1.357(7)
C33 C34 1.430(7)
C34 C35 1.409(6)
C35 C36 1.393(7)
C35 C51 1.490(6)
C36 C37 1.436(7)
C37 C38 1.344(8)
C38 C39 1.430(6)
C39 C40 1.392(7)
C40 C41 1.392(7)
C40 C61 1.494(7)
C41 C42 1.434(7)
C42 C43 1.355(7)
C43 C44 1.430(7)
C44 C45 1.403(7)
C45 C46 1.391(7)
C45 C71 1.497(6)
C46 C47 1.439(7)
C47 C48 1.331(8)
C48 C49 1.452(6)
C49 C50 1.399(7)
C50 C81 1.494(7)
C51 C52 1.387(8)
C51 C56 1.401(7)
C52 C53 1.378(8)
C53 C54 1.396(10)
C54 C55 1.361(10)
C54 C57 1.504(8)
C55 C56 1.401(8)
C61 C62 1.388(8)
C61 C66 1.391(8)
C62 C63 1.389(9)
C63 C64 1.362(12)
C64 C65 1.377(11)
C64 C67 1.520(9)
C65 C66 1.396(8)
C71 C72 1.386(9)
C71 C76 1.387(9)
C72 C73 1.395(9)
C73 C74 1.380(12)
C74 C75 1.375(12)
C74 C77 1.520(8)
C75 C76 1.400(9)
C81 C82 1.391(7)
C81 C86 1.388(7)
C82 C83 1.386(8)
C83 C84 1.389(8)
C84 C85 1.372(8)
C84 C87 1.510(8)
C85 C86 1.394(8)
C1S C2S 1.485(9)
C2S O3S 1.444(7)
O3S C4S 1.414(7)
C4S C5S 1.474(11)
O1W O1WA 1.005(13)

loop_
_geom_torsion_atom_site_label_1
_geom_torsion_atom_site_label_2
_geom_torsion_atom_site_label_3
_geom_torsion_atom_site_label_4
_geom_torsion
Ru2 N1 C31 C32 173.8(3)
Ru2 N1 C31 C50 -6.7(7)
Ru2 N1 C34 C33 -173.7(3)
Ru2 N1 C34 C35 3.2(6)
Ru2 N2 C46 C45 8.7(7)
Ru2 N2 C46 C47 -173.8(3)
Ru2 N2 C49 C48 174.3(3)
Ru2 N2 C49 C50 -6.1(7)
Ru2 N3 C41 C40 4.1(7)
Ru2 N3 C41 C42 -174.2(3)
Ru2 N3 C44 C43 173.2(3)
Ru2 N3 C44 C45 -6.1(7)
Ru2 N4 C36 C35 11.2(7)
Ru2 N4 C36 C37 -169.7(3)
Ru2 N4 C39 C38 170.6(3)
Ru2 N4 C39 C40 -6.6(7)
Co1 P1 O1 C11 -179.5(4)
Co1 P1 O2 C13 102.1(4)
Co1 P1 O7 Ru1 12.8(3)
Co1 P2 O3 C15 178.2(4)
Co1 P2 O4 C17 112.5(4)
Co1 P2 O8 Ru1 -3.2(4)
Co1 P3 O5 C19 172.4(5)
Co1 P3 O6 C21 124.1(5)
Co1 P3 O9 Ru1 10.2(4)
Co1 C1 C2 C3 -59.8(4)
Co1 C1 C5 C4 60.6(4)
Co1 C2 C3 C4 -61.2(4)
Co1 C3 C4 C5 -59.9(4)
Co1 C4 C5 C1 -60.2(4)
P1 O1 C11 C12 114.4(6)
P1 O2 C13 C14 -136.6(5)
P2 O3 C15 C16 -152.7(4)
P2 O4 C17 C18 95.0(5)
P3 O5 C19 C20 133.9(5)
P3 O6 C21 C22 -160.0(5)
N1 C31 C32 C33 0.1(5)
N1 C31 C50 C49 0.5(8)
N1 C31 C50 C81 177.7(4)
N1 C34 C35 C36 -8.9(7)
N1 C34 C35 C51 173.5(4)
N2 C46 C47 C48 -1.7(6)
N2 C49 C50 C31 6.5(8)
N2 C49 C50 C81 -170.7(5)
N3 C41 C42 C43 2.1(6)
N3 C44 C45 C46 -3.2(8)
N3 C44 C45 C71 176.2(5)
N4 C36 C37 C38 -1.8(6)
N4 C39 C40 C41 3.7(8)
N4 C39 C40 C61 179.6(4)
O1 P1 O2 C13 -143.3(4)
O1 P1 O7 Ru1 -113.7(3)
O2 P1 O1 C11 64.7(5)
O2 P1 O7 Ru1 139.4(3)
O3 P2 O4 C17 -136.0(4)
O3 P2 O8 Ru1 -126.4(3)
O4 P2 O3 C15 61.6(5)
O4 P2 O8 Ru1 126.1(3)
O5 P3 O6 C21 -120.0(5)
O5 P3 O9 Ru1 -114.8(3)
O6 P3 O5 C19 55.7(6)
O6 P3 O9 Ru1 135.7(3)
O7 P1 O1 C11 -46.4(5)
O7 P1 O2 C13 -30.6(5)
O8 P2 O3 C15 -50.0(5)
O8 P2 O4 C17 -21.7(5)
O9 P3 O5 C19 -58.0(6)
O9 P3 O6 C21 -5.4(6)
C1 C2 C3 Co1 60.0(4)
C1 C2 C3 C4 -1.2(7)
C2 C1 C5 Co1 -60.4(4)
C2 C1 C5 C4 0.2(7)
C2 C3 C4 Co1 61.2(4)
C2 C3 C4 C5 1.3(6)
C3 C4 C5 Co1 59.3(4)
C3 C4 C5 C1 -0.9(6)
C5 C1 C2 Co1 60.4(4)
C5 C1 C2 C3 0.7(7)
C31 N1 C34 C33 0.3(5)
C31 N1 C34 C35 177.2(4)
C31 C32 C33 C34 0.1(5)
C31 C50 C81 C82 70.6(6)
C31 C50 C81 C86 -109.9(6)
C32 C31 C50 C49 179.9(5)
C32 C31 C50 C81 -2.8(7)
C32 C33 C34 N1 -0.2(5)
C32 C33 C34 C35 -177.2(4)
C33 C34 C35 C36 167.5(5)
C33 C34 C35 C51 -10.0(7)
C34 N1 C31 C32 -0.2(5)
C34 N1 C31 C50 179.3(4)
C34 C35 C36 N4 1.2(8)
C34 C35 C36 C37 -177.8(5)
C34 C35 C51 C52 -58.5(7)
C34 C35 C51 C56 118.7(5)
C35 C36 C37 C38 177.3(5)
C35 C51 C52 C53 175.9(5)
C35 C51 C56 C55 -177.2(5)
C36 N4 C39 C38 -0.7(5)
C36 N4 C39 C40 -178.0(5)
C36 C35 C51 C52 123.8(5)
C36 C35 C51 C56 -59.0(7)
C36 C37 C38 C39 1.3(6)
C37 C38 C39 N4 -0.4(6)
C37 C38 C39 C40 176.8(5)
C38 C39 C40 C41 -173.1(5)
C38 C39 C40 C61 2.9(7)
C39 N4 C36 C35 -177.6(4)
C39 N4 C36 C37 1.5(5)
C39 C40 C41 N3 -2.3(8)
C39 C40 C41 C42 175.8(5)
C39 C40 C61 C62 -94.3(6)
C39 C40 C61 C66 85.1(7)
C40 C41 C42 C43 -176.2(5)
C40 C61 C62 C63 179.9(6)
C40 C61 C66 C65 179.7(6)
C41 N3 C44 C43 1.0(5)
C41 N3 C44 C45 -178.4(5)
C41 C40 C61 C62 82.1(7)
C41 C40 C61 C66 -98.6(6)
C41 C42 C43 C44 -1.5(6)
C42 C43 C44 N3 0.4(6)
C42 C43 C44 C45 179.7(5)
C43 C44 C45 C46 177.6(5)
C43 C44 C45 C71 -3.0(7)
C44 N3 C41 C40 176.4(4)
C44 N3 C41 C42 -1.9(5)
C44 C45 C46 N2 1.7(8)
C44 C45 C46 C47 -175.3(5)
C44 C45 C71 C72 -78.4(7)
C44 C45 C71 C76 101.2(6)
C45 C46 C47 C48 175.7(5)
C45 C71 C72 C73 179.8(6)
C45 C71 C76 C75 -178.8(5)
C46 N2 C49 C48 -1.4(5)
C46 N2 C49 C50 178.2(5)
C46 C45 C71 C72 101.0(6)
C46 C45 C71 C76 -79.3(7)
C46 C47 C48 C49 0.9(6)
C47 C48 C49 N2 0.3(6)
C47 C48 C49 C50 -179.2(5)
C48 C49 C50 C31 -174.0(5)
C48 C49 C50 C81 8.7(7)
C49 N2 C46 C45 -175.6(5)
C49 N2 C46 C47 1.9(5)
C49 C50 C81 C82 -112.0(6)
C49 C50 C81 C86 67.5(6)
C50 C31 C32 C33 -179.5(5)
C50 C81 C82 C83 178.5(5)
C50 C81 C86 C85 179.9(5)
C51 C35 C36 N4 178.6(4)
C51 C35 C36 C37 -0.3(7)
C51 C52 C53 C54 1.1(10)
C52 C51 C56 C55 0.2(8)
C52 C53 C54 C55 0.5(9)
C52 C53 C54 C57 -177.6(6)
C53 C54 C55 C56 -1.8(9)
C54 C55 C56 C51 1.4(8)
C56 C51 C52 C53 -1.4(9)
C57 C54 C55 C56 176.3(6)
C61 C40 C41 N3 -178.2(5)
C61 C40 C41 C42 -0.2(7)
C61 C62 C63 C64 0.5(11)
C62 C61 C66 C65 -1.0(10)
C62 C63 C64 C65 -1.3(12)
C62 C63 C64 C67 179.2(7)
C63 C64 C65 C66 0.9(11)
C64 C65 C66 C61 0.3(11)
C66 C61 C62 C63 0.6(10)
C67 C64 C65 C66 -179.6(7)
C71 C45 C46 N2 -177.7(5)
C71 C45 C46 C47 5.3(8)
C71 C72 C73 C74 -0.6(11)
C72 C71 C76 C75 0.8(9)
C72 C73 C74 C75 0.0(11)
C72 C73 C74 C77 179.7(7)
C73 C74 C75 C76 1.0(10)
C74 C75 C76 C71 -1.4(9)
C76 C71 C72 C73 0.2(10)
C77 C74 C75 C76 -178.6(6)
C81 C82 C83 C84 1.4(9)
C82 C81 C86 C85 -0.5(8)
C82 C83 C84 C85 -0.2(9)
C82 C83 C84 C87 -179.5(6)
C83 C84 C85 C86 -1.4(9)
C84 C85 C86 C81 1.8(9)
C86 C81 C82 C83 -1.0(8)
C87 C84 C85 C86 177.9(6)
C1S C2S O3S C4S 78.4(7)
C2S O3S C4S C5S -174.4(7)
